data_4517888
loop_
_publ_author_name
'Cai, He'
'Zhang, Xingwang'
'Lei, Lecheng'
'Xiao, Chengliang'

_publ_section_title
;
 Direct CO<sub>2</sub> Capture from Air via Crystallization with a
 Trichelating Iminoguanidine Ligand.
;
_journal_issue 32
_journal_name_full 'ACS omega'
_journal_page_first 20428
_journal_page_last 20437
_journal_paper_doi 10.1021/acsomega.0c02460
_journal_volume 5
_journal_year 2020
_chemical_formula_moiety 'C12 H20 N12, C O3, 5(H2 O)'
_chemical_formula_sum 'C13 H30 N12 O8'
_chemical_formula_weight 482.49
_space_group_crystal_system triclinic
_space_group_IT_number 2
_space_group_name_Hall '-P 1'
_space_group_name_H-M_alt 'P -1'
_atom_sites_solution_hydrogens mixed
_audit_creation_method SHELXL-2018/3
_cell_angle_alpha 106.939(3)
_cell_angle_beta 98.293(3)
_cell_angle_gamma 96.435(3)
_cell_formula_units_Z 2
_cell_length_a 8.1746(5)
_cell_length_b 11.1625(7)
_cell_length_c 13.3590(9)
_cell_measurement_reflns_used 8922
_cell_measurement_temperature 296(2)
_cell_measurement_theta_max 26.111
_cell_measurement_theta_min 2.544
_cell_volume 1138.52(13)
_computing_structure_refinement 'SHELXL-2018/3 (Sheldrick, 2018)'
_diffrn_ambient_temperature 296(2)
_diffrn_measured_fraction_theta_full 0.999
_diffrn_measured_fraction_theta_max 0.996
_diffrn_measurement_device_type "'BRUKER apex III'"
_diffrn_radiation_type MoK\a
_diffrn_radiation_wavelength 0.71073
_diffrn_reflns_av_R_equivalents 0.1001
_diffrn_reflns_av_unetI/netI 0.0616
_diffrn_reflns_Laue_measured_fraction_full 0.999
_diffrn_reflns_Laue_measured_fraction_max 0.996
_diffrn_reflns_limit_h_max 10
_diffrn_reflns_limit_h_min -10
_diffrn_reflns_limit_k_max 14
_diffrn_reflns_limit_k_min -14
_diffrn_reflns_limit_l_max 17
_diffrn_reflns_limit_l_min -17
_diffrn_reflns_number 41358
_diffrn_reflns_point_group_measured_fraction_full 0.999
_diffrn_reflns_point_group_measured_fraction_max 0.996
_diffrn_reflns_theta_full 25.242
_diffrn_reflns_theta_max 27.581
_diffrn_reflns_theta_min 2.758
_exptl_absorpt_coefficient_mu 0.117
_exptl_crystal_colour 'light yellow'
_exptl_crystal_density_diffrn 1.407
_exptl_crystal_density_method 'not measured'
_exptl_crystal_description needle
_exptl_crystal_F_000 512
_exptl_crystal_size_max 0.15
_exptl_crystal_size_mid 0.05
_exptl_crystal_size_min 0.05
_refine_diff_density_max 0.430
_refine_diff_density_min -0.257
_refine_diff_density_rms 0.048
_refine_ls_extinction_method none
_refine_ls_goodness_of_fit_ref 1.008
_refine_ls_hydrogen_treatment mixed
_refine_ls_matrix_type full
_refine_ls_number_parameters 386
_refine_ls_number_reflns 5253
_refine_ls_number_restraints 36
_refine_ls_restrained_S_all 1.006
_refine_ls_R_factor_all 0.1287
_refine_ls_R_factor_gt 0.0662
_refine_ls_shift/su_max 0.000
_refine_ls_shift/su_mean 0.000
_refine_ls_structure_factor_coef Fsqd
_refine_ls_weighting_details 'w=1/[\s^2^(Fo^2^)+(0.0800P)^2^+0.6000P] where P=(Fo^2^+2Fc^2^)/3'
_refine_ls_weighting_scheme calc
_refine_ls_wR_factor_gt 0.1546
_refine_ls_wR_factor_ref 0.1852
_reflns_Friedel_coverage 0.000
_reflns_number_gt 2976
_reflns_number_total 5253
_reflns_threshold_expression 'I > 2\s(I)'
_cod_data_source_file ao0c02460_si_002.cif
_cod_data_source_block x
_cod_depositor_comments 'Adding full bibliography for 4517888.cif.'
_cod_database_code 4517888
_shelx_shelxl_version_number 2018/3
_shelx_space_group_comment
;
The symmetry employed for this shelxl refinement is uniquely defined
by the following loop, which should always be used as a source of
symmetry information in preference to the above space-group names.
They are only intended as comments.
;

loop_
_space_group_symop_operation_xyz
'x, y, z'
'-x, -y, -z'

loop_
_atom_site_label
_atom_site_type_symbol
_atom_site_fract_x
_atom_site_fract_y
_atom_site_fract_z
_atom_site_U_iso_or_equiv
_atom_site_adp_type
_atom_site_occupancy
_atom_site_site_symmetry_order
_atom_site_calc_flag
_atom_site_refinement_flags_posn
_atom_site_refinement_flags_adp
_atom_site_refinement_flags_occupancy
_atom_site_disorder_assembly
_atom_site_disorder_group
N1 N 0.2908(3) 0.8754(3) -0.04496(19) 0.0634(8) Uani 1 1 d D . . . .
H1A H 0.363(4) 0.934(3) -0.056(3) 0.095 Uiso 1 1 d D U . . .
H1B H 0.272(5) 0.804(3) -0.099(2) 0.095 Uiso 1 1 d D U . . .
N2 N 0.2568(5) 0.7562(4) 0.0674(3) 0.1102(15) Uani 1 1 d D . . . .
H2A H 0.277(6) 0.744(4) 0.1308(19) 0.132 Uiso 1 1 d D U . . .
H2B H 0.183(5) 0.704(4) 0.012(2) 0.132 Uiso 1 1 d D U . . .
N3 N 0.4563(3) 0.9413(2) 0.12107(16) 0.0453(6) Uani 1 1 d . . . . .
N4 N 0.4898(3) 0.9121(2) 0.21607(16) 0.0434(5) Uani 1 1 d . . . . .
N5 N 1.0250(2) 1.15859(19) 0.73190(16) 0.0398(5) Uani 1 1 d . . . . .
N6 N 1.1464(3) 1.2589(2) 0.79265(17) 0.0465(6) Uani 1 1 d . . . . .
H6A H 1.175(4) 1.324(3) 0.770(2) 0.056 Uiso 1 1 d . U . . .
N7 N 1.3356(3) 1.3555(2) 0.94555(19) 0.0584(7) Uani 1 1 d D . . . .
H7A H 1.368(4) 1.411(3) 0.911(2) 0.070 Uiso 1 1 d D U . . .
H7B H 1.390(4) 1.357(3) 1.0074(17) 0.070 Uiso 1 1 d D U . . .
N8 N 1.1721(3) 1.1653(2) 0.92493(19) 0.0560(7) Uani 1 1 d D . . . .
H8A H 1.092(3) 1.100(2) 0.887(2) 0.067 Uiso 1 1 d D U . . .
H8B H 1.228(4) 1.165(3) 0.9873(18) 0.067 Uiso 1 1 d D U . . .
N9 N 0.4432(3) 0.6825(2) 0.49509(16) 0.0405(5) Uani 1 1 d . . . . .
N10 N 0.3686(3) 0.5977(2) 0.53885(19) 0.0465(6) Uani 1 1 d . . . . .
H10A H 0.382(4) 0.617(3) 0.608(2) 0.056 Uiso 1 1 d . U . . .
N11 N 0.1637(3) 0.4311(2) 0.5167(2) 0.0528(6) Uani 1 1 d D . . . .
H11A H 0.085(3) 0.372(2) 0.4720(18) 0.063 Uiso 1 1 d D U . . .
H11B H 0.180(4) 0.448(3) 0.5875(13) 0.063 Uiso 1 1 d D U . . .
N12 N 0.2090(4) 0.4946(3) 0.3737(2) 0.0719(9) Uani 1 1 d D . . . .
H12A H 0.268(4) 0.544(3) 0.345(3) 0.086 Uiso 1 1 d D U . . .
H12B H 0.126(3) 0.431(2) 0.334(2) 0.086 Uiso 1 1 d D U . . .
C1 C 0.3379(4) 0.8579(3) 0.0515(2) 0.0545(8) Uani 1 1 d . . . . .
C2 C 0.6095(3) 0.9874(3) 0.28440(19) 0.0410(6) Uani 1 1 d . . . . .
H2 H 0.666060 1.053523 0.267195 0.049 Uiso 1 1 calc R U . . .
C3 C 0.6621(3) 0.9735(2) 0.39012(18) 0.0346(6) Uani 1 1 d . . . . .
C4 C 0.7864(3) 1.0664(2) 0.46369(18) 0.0360(6) Uani 1 1 d . . . . .
H4 H 0.835314 1.133196 0.443920 0.043 Uiso 1 1 calc R U . . .
C5 C 0.8380(3) 1.0608(2) 0.56542(18) 0.0338(5) Uani 1 1 d . . . . .
C6 C 0.7648(3) 0.9600(2) 0.59447(19) 0.0360(6) Uani 1 1 d . . . . .
H6 H 0.798783 0.955031 0.662450 0.043 Uiso 1 1 calc R U . . .
C7 C 0.6414(3) 0.8670(2) 0.52227(18) 0.0344(6) Uani 1 1 d . . . . .
C8 C 0.5913(3) 0.8741(2) 0.42031(18) 0.0369(6) Uani 1 1 d . . . . .
H8 H 0.509152 0.811321 0.371948 0.044 Uiso 1 1 calc R U . . .
C9 C 0.9668(3) 1.1614(2) 0.63997(19) 0.0407(6) Uani 1 1 d . . . . .
H9 H 1.007242 1.229628 0.618864 0.049 Uiso 1 1 calc R U . . .
C10 C 1.2189(3) 1.2584(3) 0.8887(2) 0.0431(6) Uani 1 1 d . . . . .
C11 C 0.5595(3) 0.7673(2) 0.5575(2) 0.0394(6) Uani 1 1 d . . . . .
H11 H 0.593252 0.766177 0.626661 0.047 Uiso 1 1 calc R U . . .
C12 C 0.2445(3) 0.5074(3) 0.4760(2) 0.0460(7) Uani 1 1 d . . . . .
C13 C 0.6579(4) 0.4445(3) 0.2163(2) 0.0543(8) Uani 1 1 d . . . . .
O1 O 0.5566(3) 0.4591(2) 0.14235(18) 0.0837(8) Uani 1 1 d . . . . .
O2 O 0.7878(3) 0.5263(2) 0.26183(18) 0.0826(8) Uani 1 1 d . . . . .
O3 O 0.6289(3) 0.3473(2) 0.24766(16) 0.0688(7) Uani 1 1 d . . . . .
O1W O 0.0008(5) 0.4492(4) 0.0981(3) 0.1484(16) Uani 1 1 d D . . . .
H1E H -0.043(9) 0.514(4) 0.123(5) 0.223 Uiso 1 1 d D U . . .
H1D H -0.002(11) 0.405(6) 0.141(5) 0.223 Uiso 1 1 d D U . . .
O2W O 0.3183(4) 0.5981(3) 0.2131(2) 0.1027(9) Uani 1 1 d D . . . .
H2D H 0.400(4) 0.556(4) 0.202(4) 0.154 Uiso 1 1 d D U . . .
H2E H 0.232(4) 0.553(4) 0.167(3) 0.154 Uiso 1 1 d D U . . .
O3W O 0.3483(3) 0.1795(2) 0.13785(18) 0.0622(6) Uani 1 1 d D . . . .
H3D H 0.381(4) 0.1084(16) 0.132(3) 0.093 Uiso 1 1 d D U . . .
H3E H 0.432(3) 0.239(2) 0.168(3) 0.093 Uiso 1 1 d D U . . .
O4W O -0.0744(3) 0.2756(2) 0.32964(18) 0.0723(7) Uani 1 1 d D . . . .
H4E H -0.162(3) 0.294(4) 0.299(3) 0.109 Uiso 1 1 d D U . . .
H4D H -0.028(5) 0.232(4) 0.281(2) 0.109 Uiso 1 1 d D U . . .
O5W O 0.0262(4) 0.0994(3) 0.1584(3) 0.0675(12) Uani 0.747(7) 1 d D . P A 1
H5D H 0.124(3) 0.137(6) 0.161(4) 0.101 Uiso 0.747(7) 1 d D U P A 1
H5E H -0.041(4) 0.111(5) 0.109(3) 0.101 Uiso 0.747(7) 1 d D U P A 1
O5B O 0.0579(15) 0.2393(16) 0.1615(10) 0.109(6) Uani 0.253(7) 1 d D . P A 2
H5F H 0.04(2) 0.310(11) 0.202(17) 0.163 Uiso 0.253(7) 1 d D U P A 2
H5G H 0.162(6) 0.239(18) 0.163(17) 0.163 Uiso 0.253(7) 1 d D U P A 2

loop_
_atom_site_aniso_label
_atom_site_aniso_U_11
_atom_site_aniso_U_22
_atom_site_aniso_U_33
_atom_site_aniso_U_23
_atom_site_aniso_U_13
_atom_site_aniso_U_12
N1 0.0614(16) 0.082(2) 0.0352(14) 0.0219(13) -0.0142(12) -0.0153(14)
N2 0.109(3) 0.123(3) 0.076(2) 0.058(2) -0.0412(19) -0.070(2)
N3 0.0479(13) 0.0547(14) 0.0287(11) 0.0172(10) -0.0078(9) -0.0029(11)
N4 0.0436(12) 0.0535(14) 0.0302(11) 0.0167(10) -0.0037(9) 0.0003(10)
N5 0.0379(11) 0.0402(12) 0.0332(11) 0.0109(9) -0.0069(9) -0.0072(9)
N6 0.0526(13) 0.0411(13) 0.0354(12) 0.0153(10) -0.0149(10) -0.0139(10)
N7 0.0630(16) 0.0600(16) 0.0379(13) 0.0195(12) -0.0230(11) -0.0188(12)
N8 0.0618(16) 0.0581(16) 0.0426(14) 0.0280(13) -0.0157(11) -0.0129(12)
N9 0.0408(12) 0.0386(12) 0.0397(12) 0.0145(10) 0.0021(9) -0.0027(9)
N10 0.0507(13) 0.0446(13) 0.0399(13) 0.0174(11) -0.0009(11) -0.0092(10)
N11 0.0540(15) 0.0506(15) 0.0464(14) 0.0179(13) -0.0030(11) -0.0140(11)
N12 0.0755(19) 0.081(2) 0.0409(15) 0.0177(14) -0.0061(13) -0.0345(15)
C1 0.0511(16) 0.0657(19) 0.0395(15) 0.0222(14) -0.0090(13) -0.0133(14)
C2 0.0422(14) 0.0471(15) 0.0293(13) 0.0137(12) -0.0036(11) -0.0028(12)
C3 0.0317(12) 0.0429(14) 0.0271(12) 0.0119(11) -0.0007(9) 0.0027(10)
C4 0.0371(13) 0.0385(14) 0.0316(13) 0.0150(11) 0.0002(10) -0.0006(11)
C5 0.0312(12) 0.0372(13) 0.0289(12) 0.0101(10) -0.0034(10) 0.0007(10)
C6 0.0362(13) 0.0424(15) 0.0280(12) 0.0142(11) -0.0020(10) 0.0017(11)
C7 0.0316(12) 0.0374(14) 0.0318(13) 0.0117(11) 0.0001(10) 0.0013(10)
C8 0.0346(13) 0.0380(14) 0.0308(13) 0.0073(11) -0.0027(10) -0.0034(10)
C9 0.0429(14) 0.0407(15) 0.0331(13) 0.0152(11) -0.0064(11) -0.0078(11)
C10 0.0430(14) 0.0470(16) 0.0325(13) 0.0125(12) -0.0073(11) -0.0023(12)
C11 0.0401(14) 0.0421(15) 0.0339(13) 0.0156(11) -0.0015(11) -0.0009(11)
C12 0.0439(15) 0.0486(16) 0.0393(15) 0.0131(13) -0.0015(12) -0.0046(13)
C13 0.0670(19) 0.0502(17) 0.0342(15) 0.0161(13) -0.0129(13) -0.0163(14)
O1 0.0910(17) 0.0824(17) 0.0598(14) 0.0339(13) -0.0352(13) -0.0277(13)
O2 0.0945(17) 0.0695(15) 0.0653(14) 0.0363(12) -0.0358(13) -0.0379(13)
O3 0.0850(15) 0.0596(13) 0.0486(12) 0.0250(11) -0.0167(11) -0.0266(11)
O1W 0.091(2) 0.134(3) 0.161(4) -0.028(3) 0.000(2) 0.007(2)
O2W 0.113(2) 0.112(2) 0.084(2) 0.0426(18) 0.0089(18) 0.0042(19)
O3W 0.0583(13) 0.0583(13) 0.0594(13) 0.0221(12) -0.0142(10) -0.0117(10)
O4W 0.0774(17) 0.0655(16) 0.0587(14) 0.0133(12) -0.0120(12) -0.0038(12)
O5W 0.0558(19) 0.076(3) 0.071(2) 0.0334(17) -0.0005(15) -0.0007(16)
O5B 0.073(7) 0.158(16) 0.075(8) 0.016(8) 0.004(6) -0.002(8)

loop_
_atom_type_symbol
_atom_type_description
_atom_type_scat_dispersion_real
_atom_type_scat_dispersion_imag
_atom_type_scat_source
C C 0.0033 0.0016 'International Tables Vol C Tables 4.2.6.8 and 6.1.1.4'
H H 0.0000 0.0000 'International Tables Vol C Tables 4.2.6.8 and 6.1.1.4'
N N 0.0061 0.0033 'International Tables Vol C Tables 4.2.6.8 and 6.1.1.4'
O O 0.0106 0.0060 'International Tables Vol C Tables 4.2.6.8 and 6.1.1.4'

loop_
_geom_angle_atom_site_label_1
_geom_angle_atom_site_label_2
_geom_angle_atom_site_label_3
_geom_angle
_geom_angle_site_symmetry_1
_geom_angle_site_symmetry_3
_geom_angle_publ_flag
C1 N1 H1A 112(3) . . ?
C1 N1 H1B 113(3) . . ?
H1A N1 H1B 111(4) . . ?
C1 N2 H2A 120(3) . . ?
C1 N2 H2B 116(3) . . ?
H2A N2 H2B 123(3) . . ?
C1 N3 N4 111.8(2) . . ?
C2 N4 N3 114.1(2) . . ?
C9 N5 N6 115.8(2) . . ?
C10 N6 N5 118.7(2) . . ?
C10 N6 H6A 120(2) . . ?
N5 N6 H6A 121.3(19) . . ?
C10 N7 H7A 115.8(19) . . ?
C10 N7 H7B 120.7(19) . . ?
H7A N7 H7B 122(2) . . ?
C10 N8 H8A 122(2) . . ?
C10 N8 H8B 118(2) . . ?
H8A N8 H8B 120(3) . . ?
C11 N9 N10 115.8(2) . . ?
C12 N10 N9 117.7(2) . . ?
C12 N10 H10A 121(2) . . ?
N9 N10 H10A 119(2) . . ?
C12 N11 H11A 116.1(19) . . ?
C12 N11 H11B 119.3(19) . . ?
H11A N11 H11B 124(2) . . ?
C12 N12 H12A 121(2) . . ?
C12 N12 H12B 117(2) . . ?
H12A N12 H12B 122(3) . . ?
N3 C1 N2 125.0(3) . . ?
N3 C1 N1 118.1(3) . . ?
N2 C1 N1 116.8(3) . . ?
N4 C2 C3 122.2(2) . . ?
N4 C2 H2 118.9 . . ?
C3 C2 H2 118.9 . . ?
C8 C3 C4 118.7(2) . . ?
C8 C3 C2 122.8(2) . . ?
C4 C3 C2 118.5(2) . . ?
C5 C4 C3 121.3(2) . . ?
C5 C4 H4 119.3 . . ?
C3 C4 H4 119.3 . . ?
C4 C5 C6 119.1(2) . . ?
C4 C5 C9 119.2(2) . . ?
C6 C5 C9 121.7(2) . . ?
C7 C6 C5 120.2(2) . . ?
C7 C6 H6 119.9 . . ?
C5 C6 H6 119.9 . . ?
C6 C7 C8 119.8(2) . . ?
C6 C7 C11 118.8(2) . . ?
C8 C7 C11 121.3(2) . . ?
C3 C8 C7 120.8(2) . . ?
C3 C8 H8 119.6 . . ?
C7 C8 H8 119.6 . . ?
N5 C9 C5 122.3(2) . . ?
N5 C9 H9 118.9 . . ?
C5 C9 H9 118.9 . . ?
N8 C10 N7 121.9(2) . . ?
N8 C10 N6 120.5(2) . . ?
N7 C10 N6 117.6(2) . . ?
N9 C11 C7 121.0(2) . . ?
N9 C11 H11 119.5 . . ?
C7 C11 H11 119.5 . . ?
N11 C12 N12 121.2(2) . . ?
N11 C12 N10 119.2(2) . . ?
N12 C12 N10 119.5(2) . . ?
O1 C13 O2 120.5(3) . . ?
O1 C13 O3 120.1(2) . . ?
O2 C13 O3 119.4(2) . . ?
H1E O1W H1D 107(3) . . ?
H2D O2W H2E 106(2) . . ?
H3D O3W H3E 108(2) . . ?
H4E O4W H4D 107(2) . . ?
H5D O5W H5E 109(3) . . ?
H5F O5B H5G 110(3) . . ?

loop_
_geom_bond_atom_site_label_1
_geom_bond_atom_site_label_2
_geom_bond_distance
_geom_bond_site_symmetry_2
_geom_bond_publ_flag
N1 C1 1.367(3) . ?
N1 H1A 0.892(19) . ?
N1 H1B 0.886(18) . ?
N2 C1 1.336(4) . ?
N2 H2A 0.890(18) . ?
N2 H2B 0.889(18) . ?
N3 C1 1.305(3) . ?
N3 N4 1.397(3) . ?
N4 C2 1.268(3) . ?
N5 C9 1.262(3) . ?
N5 N6 1.373(3) . ?
N6 C10 1.335(3) . ?
N6 H6A 0.89(3) . ?
N7 C10 1.319(3) . ?
N7 H7A 0.912(17) . ?
N7 H7B 0.876(17) . ?
N8 C10 1.311(3) . ?
N8 H8A 0.890(18) . ?
N8 H8B 0.893(18) . ?
N9 C11 1.267(3) . ?
N9 N10 1.380(3) . ?
N10 C12 1.335(3) . ?
N10 H10A 0.87(3) . ?
N11 C12 1.307(3) . ?
N11 H11A 0.881(16) . ?
N11 H11B 0.894(16) . ?
N12 C12 1.316(4) . ?
N12 H12A 0.891(17) . ?
N12 H12B 0.904(17) . ?
C2 C3 1.473(3) . ?
C2 H2 0.9300 . ?
C3 C8 1.383(3) . ?
C3 C4 1.398(3) . ?
C4 C5 1.385(3) . ?
C4 H4 0.9300 . ?
C5 C6 1.395(3) . ?
C5 C9 1.464(3) . ?
C6 C7 1.388(3) . ?
C6 H6 0.9300 . ?
C7 C8 1.392(3) . ?
C7 C11 1.462(3) . ?
C8 H8 0.9300 . ?
C9 H9 0.9300 . ?
C11 H11 0.9300 . ?
C13 O1 1.256(3) . ?
C13 O2 1.267(3) . ?
C13 O3 1.283(3) . ?
O1W H1E 0.849(10) . ?
O1W H1D 0.862(10) . ?
O2W H2D 0.864(10) . ?
O2W H2E 0.864(10) . ?
O3W H3D 0.852(10) . ?
O3W H3E 0.854(10) . ?
O4W H4E 0.855(10) . ?
O4W H4D 0.858(10) . ?
O5W H5D 0.853(10) . ?
O5W H5E 0.851(10) . ?
O5B H5F 0.851(10) . ?
O5B H5G 0.851(10) . ?

loop_
_geom_hbond_atom_site_label_D
_geom_hbond_atom_site_label_H
_geom_hbond_atom_site_label_A
_geom_hbond_distance_DH
_geom_hbond_distance_HA
_geom_hbond_distance_DA
_geom_hbond_angle_DHA
_geom_hbond_site_symmetry_A
_geom_hbond_publ_flag
N1 H1A N3 0.892(19) 2.34(2) 3.219(3) 168(3) 2_675 yes
N1 H1B O3 0.886(18) 2.50(3) 3.301(4) 150(3) 2_665 yes
N2 H2A O2W 0.890(18) 2.25(3) 3.013(5) 144(4) . yes
N2 H2B O1W 0.889(18) 2.16(2) 3.033(5) 167(4) 2_565 yes
N6 H6A O2 0.89(3) 1.84(3) 2.722(3) 170(3) 2_776 yes
N7 H7A O1 0.912(17) 1.876(18) 2.783(3) 173(3) 2_776 yes
N7 H7B O1 0.876(17) 2.04(2) 2.811(3) 147(3) 1_666 yes
N8 H8A O5W^a 0.890(18) 2.20(2) 3.014(4) 152(3) 2_666 yes
N8 H8B O3W 0.893(18) 2.059(19) 2.949(3) 174(3) 1_666 yes
N10 H10A O3 0.87(3) 1.87(3) 2.733(3) 170(3) 2_666 yes
N11 H11A O4W 0.881(16) 2.060(17) 2.892(3) 157(3) . yes
N11 H11B O2 0.894(16) 1.924(17) 2.817(3) 176(3) 2_666 yes
N12 H12A O2W 0.891(17) 2.10(2) 2.916(4) 151(3) . yes
N12 H12B O4W 0.904(17) 2.23(2) 3.032(4) 147(3) . yes
N12 H12B O5B^b 0.904(17) 2.58(3) 3.343(13) 142(3) . yes
O1W H1E O2 0.849(10) 2.45(6) 2.983(5) 122(6) 1_455 yes
O1W H1D O5B^b 0.862(10) 2.05(5) 2.777(19) 142(6) . yes
O2W H2D O1 0.864(10) 1.884(18) 2.729(5) 166(5) . yes
O2W H2E O1W 0.864(10) 2.035(19) 2.873(5) 163(5) . yes
O3W H3D N3 0.852(10) 2.002(11) 2.853(3) 178(4) 1_545 yes
O3W H3E O3 0.854(10) 1.873(12) 2.718(3) 170(3) . yes
O4W H4E O3 0.855(10) 1.961(11) 2.811(3) 172(4) 1_455 yes
O4W H4D O5W^a 0.858(10) 2.001(16) 2.839(5) 165(4) . yes
O4W H4D O5B^b 0.858(10) 1.85(3) 2.578(13) 142(4) . yes
O5W^a H5D^a O3W 0.853(10) 1.930(19) 2.763(4) 165(6) . yes
O5W^a H5E^a N1 0.851(10) 2.13(3) 2.893(4) 148(4) 2_565 yes
O5B^b H5F^b N12 0.851(10) 2.66(14) 3.343(13) 138(17) . yes
O5B^b H5F^b O1W 0.851(10) 2.4(3) 2.777(19) 109(21) . yes
O5B^b H5G^b O3W 0.851(10) 1.76(6) 2.575(14) 159(18) . yes

loop_
_geom_torsion_atom_site_label_1
_geom_torsion_atom_site_label_2
_geom_torsion_atom_site_label_3
_geom_torsion_atom_site_label_4
_geom_torsion
_geom_torsion_site_symmetry_1
_geom_torsion_site_symmetry_2
_geom_torsion_site_symmetry_3
_geom_torsion_site_symmetry_4
_geom_torsion_publ_flag
C1 N3 N4 C2 176.9(3) . . . . ?
C9 N5 N6 C10 -176.7(3) . . . . ?
C11 N9 N10 C12 179.5(3) . . . . ?
N4 N3 C1 N2 0.0(5) . . . . ?
N4 N3 C1 N1 179.3(3) . . . . ?
N3 N4 C2 C3 179.1(2) . . . . ?
N4 C2 C3 C8 3.6(4) . . . . ?
N4 C2 C3 C4 -175.0(3) . . . . ?
C8 C3 C4 C5 -0.5(4) . . . . ?
C2 C3 C4 C5 178.1(2) . . . . ?
C3 C4 C5 C6 0.4(4) . . . . ?
C3 C4 C5 C9 -179.2(2) . . . . ?
C4 C5 C6 C7 -0.3(4) . . . . ?
C9 C5 C6 C7 179.2(2) . . . . ?
C5 C6 C7 C8 0.4(4) . . . . ?
C5 C6 C7 C11 -176.0(2) . . . . ?
C4 C3 C8 C7 0.5(4) . . . . ?
C2 C3 C8 C7 -178.0(2) . . . . ?
C6 C7 C8 C3 -0.5(4) . . . . ?
C11 C7 C8 C3 175.8(2) . . . . ?
N6 N5 C9 C5 179.4(2) . . . . ?
C4 C5 C9 N5 -176.5(3) . . . . ?
C6 C5 C9 N5 4.0(4) . . . . ?
N5 N6 C10 N8 -1.5(4) . . . . ?
N5 N6 C10 N7 179.8(3) . . . . ?
N10 N9 C11 C7 -176.4(2) . . . . ?
C6 C7 C11 N9 178.1(3) . . . . ?
C8 C7 C11 N9 1.8(4) . . . . ?
N9 N10 C12 N11 -175.4(3) . . . . ?
N9 N10 C12 N12 6.5(4) . . . . ?
